data_4311472
loop_
_publ_author_name
'Raman K. Afshar'
'Apurba K. Patra'
'Marilyn M. Olmstead'
'Pradip K. Mascharak'

_publ_section_title
;
 Syntheses, Structures, and Reactivities of {Fe-NO}6 Nitrosyls Derived
 from Polypyridine-Carboxamide Ligands: Photoactive NO-Donors and Reagents
 for S-Nitrosylation of Alkyl Thiols
;
_journal_name_full 'Inorganic Chemistry'
_journal_page_first 5736
_journal_page_last 5743
_journal_paper_doi 10.1021/ic040057c
_journal_volume 43
_journal_year 2004
_chemical_formula_sum 'C22 H23 Cl2 Fe N7 O10'
_chemical_formula_weight 672.22
_chemical_name_common '[(PaNPy3)Fe(NO)](ClO4)2^.^CH3CN'
_chemical_name_systematic
;
  ?
;
_space_group_IT_number 61
_symmetry_cell_setting orthorhombic
_symmetry_space_group_name_Hall '-P 2ac 2ab'
_symmetry_space_group_name_H-M 'P b c a'
_atom_sites_solution_hydrogens geom
_atom_sites_solution_primary direct
_atom_sites_solution_secondary difmap
_audit_creation_method SHELXL-97
_cell_angle_alpha 90.00
_cell_angle_beta 90.00
_cell_angle_gamma 90.00
_cell_formula_units_Z 8
_cell_length_a 7.6984(13)
_cell_length_b 22.015(4)
_cell_length_c 30.754(5)
_cell_measurement_reflns_used 435
_cell_measurement_temperature 93(2)
_cell_measurement_theta_max 25.0
_cell_measurement_theta_min 2.6
_cell_volume 5212.2(15)
_computing_cell_refinement 'SMART 5.054 (Bruker, 2002)'
_computing_data_collection 'SMART 5.054 (Bruker, 2002)'
_computing_data_reduction 'SAINT 6.35 (Bruker, 2002)'
_computing_molecular_graphics 'SHELXTL 5.1 (Sheldrick, 1994)'
_computing_publication_material 'SHELXL-97 (Sheldrick, 1997)'
_computing_structure_refinement 'SHELXL-97 (Sheldrick, 1997)'
_computing_structure_solution 'SHELXS-97 (Sheldrick, 1990)'
_diffrn_ambient_temperature 93(2)
_diffrn_detector_area_resol_mean 8.3
_diffrn_measured_fraction_theta_full 0.998
_diffrn_measured_fraction_theta_max 0.998
_diffrn_measurement_device_type 'Bruker SMART 1000'
_diffrn_measurement_method \w
_diffrn_radiation_monochromator graphite
_diffrn_radiation_source 'normal-focus sealed tube'
_diffrn_radiation_type MoK\a
_diffrn_radiation_wavelength 0.71073
_diffrn_reflns_av_R_equivalents 0.256
_diffrn_reflns_av_sigmaI/netI 0.253
_diffrn_reflns_limit_h_max 9
_diffrn_reflns_limit_h_min -9
_diffrn_reflns_limit_k_max 26
_diffrn_reflns_limit_k_min -26
_diffrn_reflns_limit_l_max 37
_diffrn_reflns_limit_l_min -37
_diffrn_reflns_number 32705
_diffrn_reflns_theta_full 25.39
_diffrn_reflns_theta_max 25.39
_diffrn_reflns_theta_min 2.65
_diffrn_standards_number 0
_exptl_absorpt_coefficient_mu 0.856
_exptl_absorpt_correction_T_max 1.00
_exptl_absorpt_correction_T_min 0.92
_exptl_absorpt_correction_type none
_exptl_crystal_colour violet
_exptl_crystal_density_diffrn 1.713
_exptl_crystal_density_method 'not measured'
_exptl_crystal_description plate
_exptl_crystal_F_000 2752
_exptl_crystal_size_max 0.16
_exptl_crystal_size_mid 0.12
_exptl_crystal_size_min 0.004
_refine_diff_density_max 0.836
_refine_diff_density_min -0.809
_refine_diff_density_rms 0.109
_refine_ls_extinction_method none
_refine_ls_goodness_of_fit_ref 0.796
_refine_ls_hydrogen_treatment constr
_refine_ls_matrix_type full
_refine_ls_number_parameters 372
_refine_ls_number_reflns 4794
_refine_ls_number_restraints 0
_refine_ls_restrained_S_all 0.796
_refine_ls_R_factor_all 0.1813
_refine_ls_R_factor_gt 0.0518
_refine_ls_shift/su_max 0.006
_refine_ls_shift/su_mean 0.000
_refine_ls_structure_factor_coef Fsqd
_refine_ls_weighting_details 'calc w=1/[\s^2^(Fo^2^)+(0.0496P)^2^] where P=(Fo^2^+2Fc^2^)/3'
_refine_ls_weighting_scheme calc
_refine_ls_wR_factor_gt 0.1031
_refine_ls_wR_factor_ref 0.1390
_reflns_number_gt 1856
_reflns_number_total 4794
_reflns_threshold_expression I>2\s(I)
_cod_data_source_file ic040057c_1.cif
_cod_data_source_block mn1508
_cod_database_code 4311472

loop_
_symmetry_equiv_pos_as_xyz
'x, y, z'
'-x+1/2, -y, z+1/2'
'-x, y+1/2, -z+1/2'
'x+1/2, -y+1/2, -z'
'-x, -y, -z'
'x-1/2, y, -z-1/2'
'x, -y-1/2, z-1/2'
'-x-1/2, y-1/2, z'

loop_
_atom_site_label
_atom_site_type_symbol
_atom_site_fract_x
_atom_site_fract_y
_atom_site_fract_z
_atom_site_U_iso_or_equiv
_atom_site_adp_type
_atom_site_occupancy
_atom_site_symmetry_multiplicity
_atom_site_calc_flag
_atom_site_refinement_flags
_atom_site_disorder_assembly
_atom_site_disorder_group
Fe1 Fe 0.48878(13) 0.53970(4) 0.62543(3) 0.0146(2) Uani 1 1 d . . .
O1 O 0.8738(6) 0.5433(2) 0.71264(15) 0.0239(12) Uani 1 1 d . . .
O2 O 0.2907(7) 0.5141(2) 0.55023(17) 0.0257(13) Uani 1 1 d . . .
N1 N 0.3366(7) 0.6033(3) 0.64929(18) 0.0164(14) Uani 1 1 d . . .
N2 N 0.6215(7) 0.5599(2) 0.67420(18) 0.0131(13) Uani 1 1 d . . .
N3 N 0.6764(7) 0.4798(2) 0.61401(18) 0.0149(14) Uani 1 1 d . . .
N4 N 0.3848(7) 0.4734(2) 0.66055(18) 0.0146(14) Uani 1 1 d . . .
N5 N 0.6406(7) 0.5937(3) 0.59121(18) 0.0149(13) Uani 1 1 d . . .
N6 N 0.3719(8) 0.5231(2) 0.58084(19) 0.0157(14) Uani 1 1 d . . .
C1 C 0.1806(8) 0.6198(3) 0.6321(2) 0.0182(18) Uani 1 1 d . . .
H1 H 0.1421 0.6018 0.6058 0.022 Uiso 1 1 calc R . .
C2 C 0.0787(9) 0.6621(3) 0.6524(2) 0.025(2) Uani 1 1 d . . .
H2 H -0.0281 0.6739 0.6394 0.030 Uiso 1 1 calc R . .
C3 C 0.1286(10) 0.6877(3) 0.6914(2) 0.0210(18) Uani 1 1 d . . .
H3 H 0.0567 0.7165 0.7058 0.025 Uiso 1 1 calc R . .
C4 C 0.2889(10) 0.6701(3) 0.7092(2) 0.024(2) Uani 1 1 d . . .
H4 H 0.3283 0.6871 0.7358 0.029 Uiso 1 1 calc R . .
C5 C 0.3885(9) 0.6277(3) 0.6874(2) 0.0157(17) Uani 1 1 d . . .
C6 C 0.5595(9) 0.6068(3) 0.7038(2) 0.0191(18) Uani 1 1 d . . .
H6A H 0.6426 0.6411 0.7046 0.023 Uiso 1 1 calc R . .
H6B H 0.5475 0.5902 0.7335 0.023 Uiso 1 1 calc R . .
C7 C 0.7725(9) 0.5328(3) 0.6819(2) 0.0205(18) Uani 1 1 d . . .
C8 C 0.8179(9) 0.4841(3) 0.6483(2) 0.0173(18) Uani 1 1 d . . .
H8A H 0.9298 0.4943 0.6342 0.021 Uiso 1 1 calc R . .
H8B H 0.8311 0.4443 0.6629 0.021 Uiso 1 1 calc R . .
C9 C 0.5890(8) 0.4187(3) 0.6158(2) 0.0191(18) Uani 1 1 d . . .
H9A H 0.6767 0.3865 0.6207 0.023 Uiso 1 1 calc R . .
H9B H 0.5297 0.4103 0.5879 0.023 Uiso 1 1 calc R . .
C10 C 0.4578(8) 0.4188(3) 0.6526(2) 0.0168(17) Uani 1 1 d . . .
C11 C 0.4112(9) 0.3678(3) 0.6751(2) 0.0211(18) Uani 1 1 d . . .
H11 H 0.4673 0.3302 0.6696 0.025 Uiso 1 1 calc R . .
C12 C 0.2826(9) 0.3716(4) 0.7059(2) 0.0244(19) Uani 1 1 d . . .
H12 H 0.2471 0.3364 0.7214 0.029 Uiso 1 1 calc R . .
C13 C 0.2040(9) 0.4279(3) 0.7142(2) 0.0210(19) Uani 1 1 d . . .
H13 H 0.1150 0.4316 0.7354 0.025 Uiso 1 1 calc R . .
C14 C 0.2592(9) 0.4772(3) 0.6909(2) 0.0177(18) Uani 1 1 d . . .
H14 H 0.2069 0.5155 0.6963 0.021 Uiso 1 1 calc R . .
C15 C 0.7457(10) 0.4946(3) 0.5700(2) 0.0184(18) Uani 1 1 d . . .
H15A H 0.6666 0.4790 0.5472 0.022 Uiso 1 1 calc R . .
H15B H 0.8614 0.4757 0.5659 0.022 Uiso 1 1 calc R . .
C16 C 0.7595(9) 0.5628(3) 0.5672(2) 0.0161(18) Uani 1 1 d . . .
C17 C 0.8790(9) 0.5930(3) 0.5420(2) 0.0181(17) Uani 1 1 d . . .
H17 H 0.9638 0.5710 0.5260 0.022 Uiso 1 1 calc R . .
C18 C 0.8747(9) 0.6556(3) 0.5401(2) 0.0206(18) Uani 1 1 d . . .
H18 H 0.9525 0.6766 0.5215 0.025 Uiso 1 1 calc R . .
C19 C 0.7596(9) 0.6871(3) 0.5647(2) 0.0147(17) Uani 1 1 d . . .
H19 H 0.7597 0.7303 0.5648 0.018 Uiso 1 1 calc R . .
C20 C 0.6404(9) 0.6543(3) 0.5900(2) 0.0174(17) Uani 1 1 d . . .
H20 H 0.5570 0.6758 0.6068 0.021 Uiso 1 1 calc R . .
N7 N 1.1146(8) 0.4121(3) 0.5890(2) 0.0315(17) Uani 1 1 d . . .
C21 C 1.1454(9) 0.3628(4) 0.5820(2) 0.0240(19) Uani 1 1 d . . .
C22 C 1.1861(10) 0.2994(3) 0.5721(3) 0.040(2) Uani 1 1 d . . .
H22A H 1.0890 0.2810 0.5562 0.059 Uiso 1 1 calc R . .
H22B H 1.2053 0.2771 0.5993 0.059 Uiso 1 1 calc R . .
H22C H 1.2913 0.2975 0.5542 0.059 Uiso 1 1 calc R . .
Cl1 Cl 0.3631(2) 0.64965(8) 0.49769(6) 0.0188(4) Uani 1 1 d . . .
O3 O 0.2171(6) 0.6410(2) 0.46879(16) 0.0313(14) Uani 1 1 d . . .
O4 O 0.4868(6) 0.60026(19) 0.49224(14) 0.0195(11) Uani 1 1 d . . .
O5 O 0.4472(6) 0.7066(2) 0.48773(17) 0.0307(14) Uani 1 1 d . . .
O6 O 0.3012(6) 0.6502(2) 0.54185(15) 0.0235(13) Uani 1 1 d . . .
Cl2 Cl 0.8539(3) 0.28546(9) 0.68016(6) 0.0290(5) Uiso 1 1 d . . .
O7 O 0.7209(11) 0.2749(4) 0.6442(3) 0.035(3) Uiso 0.637(13) 1 d P A 1
O8 O 0.7990(14) 0.2517(4) 0.7156(3) 0.051(4) Uiso 0.637(13) 1 d P A 1
O9 O 1.0146(17) 0.2652(5) 0.6634(4) 0.039(4) Uiso 0.637(13) 1 d P A 1
O10 O 0.8549(15) 0.3497(6) 0.6854(4) 0.022(4) Uiso 0.637(13) 1 d P A 1
O7B O 0.713(2) 0.2500(8) 0.6748(6) 0.045(6) Uiso 0.363(13) 1 d P A 2
O8B O 0.924(2) 0.2648(7) 0.7269(5) 0.036(5) Uiso 0.363(13) 1 d P A 2
O9B O 1.002(3) 0.2736(9) 0.6519(6) 0.026(6) Uiso 0.363(13) 1 d P A 2
O10B O 0.818(3) 0.3488(10) 0.6912(7) 0.020(6) Uiso 0.363(13) 1 d P A 2

loop_
_atom_site_aniso_label
_atom_site_aniso_U_11
_atom_site_aniso_U_22
_atom_site_aniso_U_33
_atom_site_aniso_U_23
_atom_site_aniso_U_13
_atom_site_aniso_U_12
Fe1 0.0122(5) 0.0161(5) 0.0155(5) 0.0010(5) -0.0001(5) -0.0004(5)
O1 0.019(3) 0.025(3) 0.028(3) -0.003(2) -0.012(2) 0.000(3)
O2 0.029(3) 0.028(3) 0.019(3) 0.000(3) -0.008(3) -0.002(3)
N1 0.013(3) 0.017(4) 0.019(4) 0.002(3) 0.002(3) -0.004(3)
N2 0.009(3) 0.012(3) 0.019(4) 0.004(3) 0.000(3) 0.000(3)
N3 0.018(3) 0.012(3) 0.015(4) 0.003(3) 0.005(3) 0.005(3)
N4 0.007(3) 0.021(4) 0.016(4) 0.004(3) -0.008(3) -0.004(3)
N5 0.015(3) 0.012(3) 0.018(4) 0.000(3) -0.002(3) 0.001(3)
N6 0.017(3) 0.015(4) 0.016(4) -0.001(3) 0.002(3) 0.002(3)
C1 0.010(4) 0.023(5) 0.022(5) 0.001(4) 0.003(3) -0.003(3)
C2 0.018(4) 0.036(5) 0.020(5) 0.005(4) 0.006(4) 0.005(4)
C3 0.025(4) 0.015(4) 0.023(5) 0.003(3) 0.009(4) -0.005(4)
C4 0.033(5) 0.014(5) 0.026(5) -0.003(4) 0.007(4) 0.001(4)
C5 0.022(4) 0.014(4) 0.011(4) 0.005(3) -0.004(3) -0.001(3)
C6 0.021(4) 0.016(4) 0.020(5) 0.003(3) -0.003(3) -0.003(3)
C7 0.014(4) 0.021(5) 0.027(5) 0.010(4) 0.003(4) -0.012(4)
C8 0.017(4) 0.016(4) 0.018(5) 0.005(3) -0.007(3) -0.003(3)
C9 0.018(4) 0.016(4) 0.024(5) 0.002(3) 0.003(3) -0.006(3)
C10 0.011(4) 0.022(5) 0.018(4) -0.004(3) -0.004(3) 0.002(3)
C11 0.023(4) 0.009(4) 0.031(5) 0.001(3) -0.007(4) -0.003(3)
C12 0.013(4) 0.026(5) 0.034(5) 0.010(4) -0.006(4) -0.008(4)
C13 0.014(4) 0.029(5) 0.019(5) -0.004(4) 0.008(3) 0.000(4)
C14 0.020(4) 0.014(5) 0.019(5) -0.003(3) 0.000(4) 0.006(3)
C15 0.025(4) 0.012(4) 0.018(5) -0.001(3) -0.005(3) 0.005(3)
C16 0.010(4) 0.010(4) 0.028(5) 0.003(3) -0.008(3) -0.002(3)
C17 0.012(4) 0.028(5) 0.015(4) 0.001(3) 0.004(3) 0.000(4)
C18 0.016(4) 0.025(5) 0.021(5) 0.010(4) -0.002(4) -0.005(4)
C19 0.012(4) 0.009(4) 0.023(5) 0.007(3) -0.003(3) -0.001(3)
C20 0.017(4) 0.024(5) 0.012(4) -0.005(3) -0.006(3) 0.009(4)
N7 0.022(4) 0.031(5) 0.042(5) -0.003(4) -0.001(3) -0.003(3)
C21 0.010(4) 0.034(6) 0.028(5) -0.001(4) 0.003(3) -0.007(4)
C22 0.042(6) 0.030(6) 0.046(6) -0.004(4) 0.008(5) 0.000(4)
Cl1 0.0160(9) 0.0215(10) 0.0189(11) -0.0024(8) -0.0025(8) 0.0020(9)
O3 0.016(3) 0.049(4) 0.029(3) -0.013(3) -0.013(2) 0.009(3)
O4 0.015(3) 0.020(3) 0.023(3) -0.003(2) 0.001(2) 0.010(2)
O5 0.025(3) 0.019(3) 0.048(4) 0.013(3) 0.008(3) -0.002(2)
O6 0.020(3) 0.040(4) 0.011(3) -0.002(2) 0.002(2) 0.005(3)

loop_
_atom_type_symbol
_atom_type_description
_atom_type_scat_dispersion_real
_atom_type_scat_dispersion_imag
_atom_type_scat_source
C C 0.0033 0.0016 'International Tables Vol C Tables 4.2.6.8 and 6.1.1.4'
H H 0.0000 0.0000 'International Tables Vol C Tables 4.2.6.8 and 6.1.1.4'
N N 0.0061 0.0033 'International Tables Vol C Tables 4.2.6.8 and 6.1.1.4'
O O 0.0106 0.0060 'International Tables Vol C Tables 4.2.6.8 and 6.1.1.4'
Cl Cl 0.1484 0.1585 'International Tables Vol C Tables 4.2.6.8 and 6.1.1.4'
Fe Fe 0.3463 0.8444 'International Tables Vol C Tables 4.2.6.8 and 6.1.1.4'

loop_
_geom_angle_atom_site_label_1
_geom_angle_atom_site_label_2
_geom_angle_atom_site_label_3
_geom_angle
_geom_angle_site_symmetry_1
_geom_angle_site_symmetry_3
_geom_angle_publ_flag
N6 Fe1 N2 178.4(3) . . ?
N6 Fe1 N1 98.1(3) . . ?
N2 Fe1 N1 81.7(2) . . ?
N6 Fe1 N5 90.7(2) . . ?
N2 Fe1 N5 87.8(2) . . ?
N1 Fe1 N5 97.1(2) . . ?
N6 Fe1 N4 93.9(2) . . ?
N2 Fe1 N4 87.6(2) . . ?
N1 Fe1 N4 94.6(2) . . ?
N5 Fe1 N4 166.7(2) . . ?
N6 Fe1 N3 95.8(2) . . ?
N2 Fe1 N3 84.4(2) . . ?
N1 Fe1 N3 166.2(2) . . ?
N5 Fe1 N3 82.8(2) . . ?
N4 Fe1 N3 84.3(2) . . ?
C5 N1 C1 119.5(6) . . ?
C5 N1 Fe1 115.5(5) . . ?
C1 N1 Fe1 124.8(5) . . ?
C7 N2 C6 119.6(6) . . ?
C7 N2 Fe1 121.0(5) . . ?
C6 N2 Fe1 119.4(4) . . ?
C15 N3 C9 112.9(5) . . ?
C15 N3 C8 111.1(5) . . ?
C9 N3 C8 110.5(5) . . ?
C15 N3 Fe1 106.0(4) . . ?
C9 N3 Fe1 105.2(4) . . ?
C8 N3 Fe1 110.9(4) . . ?
C14 N4 C10 118.6(6) . . ?
C14 N4 Fe1 128.5(5) . . ?
C10 N4 Fe1 112.9(5) . . ?
C20 N5 C16 119.1(6) . . ?
C20 N5 Fe1 128.0(5) . . ?
C16 N5 Fe1 112.8(4) . . ?
O2 N6 Fe1 177.3(5) . . ?
N1 C1 C2 120.7(7) . . ?
N1 C1 H1 119.6 . . ?
C2 C1 H1 119.6 . . ?
C1 C2 C3 121.0(7) . . ?
C1 C2 H2 119.5 . . ?
C3 C2 H2 119.5 . . ?
C2 C3 C4 118.0(7) . . ?
C2 C3 H3 121.0 . . ?
C4 C3 H3 121.0 . . ?
C5 C4 C3 119.1(7) . . ?
C5 C4 H4 120.5 . . ?
C3 C4 H4 120.5 . . ?
N1 C5 C4 121.7(6) . . ?
N1 C5 C6 115.8(6) . . ?
C4 C5 C6 122.5(7) . . ?
N2 C6 C5 107.3(6) . . ?
N2 C6 H6A 110.2 . . ?
C5 C6 H6A 110.2 . . ?
N2 C6 H6B 110.2 . . ?
C5 C6 H6B 110.2 . . ?
H6A C6 H6B 108.5 . . ?
O1 C7 N2 126.8(7) . . ?
O1 C7 C8 120.0(6) . . ?
N2 C7 C8 113.2(6) . . ?
N3 C8 C7 110.4(5) . . ?
N3 C8 H8A 109.6 . . ?
C7 C8 H8A 109.6 . . ?
N3 C8 H8B 109.6 . . ?
C7 C8 H8B 109.6 . . ?
H8A C8 H8B 108.1 . . ?
N3 C9 C10 108.9(5) . . ?
N3 C9 H9A 109.9 . . ?
C10 C9 H9A 109.9 . . ?
N3 C9 H9B 109.9 . . ?
C10 C9 H9B 109.9 . . ?
H9A C9 H9B 108.3 . . ?
N4 C10 C11 122.1(6) . . ?
N4 C10 C9 114.4(6) . . ?
C11 C10 C9 123.5(7) . . ?
C10 C11 C12 119.3(7) . . ?
C10 C11 H11 120.4 . . ?
C12 C11 H11 120.4 . . ?
C11 C12 C13 119.4(7) . . ?
C11 C12 H12 120.3 . . ?
C13 C12 H12 120.3 . . ?
C14 C13 C12 118.1(7) . . ?
C14 C13 H13 120.9 . . ?
C12 C13 H13 120.9 . . ?
N4 C14 C13 122.5(7) . . ?
N4 C14 H14 118.8 . . ?
C13 C14 H14 118.8 . . ?
N3 C15 C16 107.2(6) . . ?
N3 C15 H15A 110.3 . . ?
C16 C15 H15A 110.3 . . ?
N3 C15 H15B 110.3 . . ?
C16 C15 H15B 110.3 . . ?
H15A C15 H15B 108.5 . . ?
N5 C16 C17 121.0(6) . . ?
N5 C16 C15 114.8(6) . . ?
C17 C16 C15 124.2(7) . . ?
C16 C17 C18 119.4(7) . . ?
C16 C17 H17 120.3 . . ?
C18 C17 H17 120.3 . . ?
C19 C18 C17 120.3(7) . . ?
C19 C18 H18 119.9 . . ?
C17 C18 H18 119.9 . . ?
C18 C19 C20 118.2(7) . . ?
C18 C19 H19 120.9 . . ?
C20 C19 H19 120.9 . . ?
N5 C20 C19 122.0(7) . . ?
N5 C20 H20 119.0 . . ?
C19 C20 H20 119.0 . . ?
N7 C21 C22 179.0(9) . . ?
C21 C22 H22A 109.5 . . ?
C21 C22 H22B 109.5 . . ?
H22A C22 H22B 109.5 . . ?
C21 C22 H22C 109.5 . . ?
H22A C22 H22C 109.5 . . ?
H22B C22 H22C 109.5 . . ?
O6 Cl1 O5 109.9(3) . . ?
O6 Cl1 O3 108.9(3) . . ?
O5 Cl1 O3 109.4(3) . . ?
O6 Cl1 O4 109.4(3) . . ?
O5 Cl1 O4 109.3(3) . . ?
O3 Cl1 O4 109.8(3) . . ?
O7B Cl2 O8 62.6(8) . . ?
O7B Cl2 O9 118.6(8) . . ?
O8 Cl2 O9 112.6(6) . . ?
O7B Cl2 O10 126.4(8) . . ?
O8 Cl2 O10 116.5(7) . . ?
O9 Cl2 O10 110.5(7) . . ?
O7B Cl2 O9B 117.0(11) . . ?
O8 Cl2 O9B 127.7(9) . . ?
O9 Cl2 O9B 16.4(10) . . ?
O10 Cl2 O9B 104.0(9) . . ?
O7B Cl2 O10B 115.4(11) . . ?
O8 Cl2 O10B 105.8(9) . . ?
O9 Cl2 O10B 123.4(10) . . ?
O10 Cl2 O10B 13.2(10) . . ?
O9B Cl2 O10B 117.2(11) . . ?
O7B Cl2 O7 44.1(7) . . ?
O8 Cl2 O7 106.5(6) . . ?
O9 Cl2 O7 105.9(6) . . ?
O10 Cl2 O7 103.7(6) . . ?
O9B Cl2 O7 93.7(8) . . ?
O10B Cl2 O7 100.8(9) . . ?
O7B Cl2 O8B 102.5(9) . . ?
O8 Cl2 O8B 40.8(6) . . ?
O9 Cl2 O8B 86.8(7) . . ?
O10 Cl2 O8B 100.3(7) . . ?
O9B Cl2 O8B 102.8(10) . . ?
O10B Cl2 O8B 97.3(10) . . ?
O7 Cl2 O8B 146.5(7) . . ?

loop_
_geom_bond_atom_site_label_1
_geom_bond_atom_site_label_2
_geom_bond_distance
_geom_bond_site_symmetry_2
_geom_bond_publ_flag
Fe1 N6 1.680(6) . ?
Fe1 N2 1.868(5) . ?
Fe1 N1 1.968(6) . ?
Fe1 N5 1.971(6) . ?
Fe1 N4 1.984(5) . ?
Fe1 N3 1.987(5) . ?
O1 C7 1.247(8) . ?
O2 N6 1.147(7) . ?
N1 C5 1.348(8) . ?
N1 C1 1.361(8) . ?
N2 C7 1.329(9) . ?
N2 C6 1.456(8) . ?
N3 C15 1.490(9) . ?
N3 C9 1.505(8) . ?
N3 C8 1.518(8) . ?
N4 C14 1.346(8) . ?
N4 C10 1.351(8) . ?
N5 C20 1.334(8) . ?
N5 C16 1.358(8) . ?
C1 C2 1.366(9) . ?
C1 H1 0.9500 . ?
C2 C3 1.382(9) . ?
C2 H2 0.9500 . ?
C3 C4 1.404(10) . ?
C3 H3 0.9500 . ?
C4 C5 1.382(9) . ?
C4 H4 0.9500 . ?
C5 C6 1.483(9) . ?
C6 H6A 0.9900 . ?
C6 H6B 0.9900 . ?
C7 C8 1.531(10) . ?
C8 H8A 0.9900 . ?
C8 H8B 0.9900 . ?
C9 C10 1.518(9) . ?
C9 H9A 0.9900 . ?
C9 H9B 0.9900 . ?
C10 C11 1.366(9) . ?
C11 C12 1.371(10) . ?
C11 H11 0.9500 . ?
C12 C13 1.402(10) . ?
C12 H12 0.9500 . ?
C13 C14 1.369(9) . ?
C13 H13 0.9500 . ?
C14 H14 0.9500 . ?
C15 C16 1.507(9) . ?
C15 H15A 0.9900 . ?
C15 H15B 0.9900 . ?
C16 C17 1.376(9) . ?
C17 C18 1.378(9) . ?
C17 H17 0.9500 . ?
C18 C19 1.357(9) . ?
C18 H18 0.9500 . ?
C19 C20 1.404(9) . ?
C19 H19 0.9500 . ?
C20 H20 0.9500 . ?
N7 C21 1.132(9) . ?
C21 C22 1.464(10) . ?
C22 H22A 0.9800 . ?
C22 H22B 0.9800 . ?
C22 H22C 0.9800 . ?
Cl1 O6 1.439(5) . ?
Cl1 O5 1.443(5) . ?
Cl1 O3 1.446(5) . ?
Cl1 O4 1.455(4) . ?
Cl2 O7B 1.350(16) . ?
Cl2 O8 1.385(10) . ?
Cl2 O9 1.413(13) . ?
Cl2 O10 1.423(12) . ?
Cl2 O9B 1.46(2) . ?
Cl2 O10B 1.46(2) . ?
Cl2 O7 1.526(9) . ?
Cl2 O8B 1.600(16) . ?
